data_1550530
loop_
_publ_author_name
'Li, Long'
'Zhu, Xin-Qi'
'Zhang, Ying-Qi'
'Bu, Hao-Zhen'
'Yuan, Peng'
'Chen, Jinyu'
'Su, Jingyi'
'Deng, Xianming'
'Ye, Long-Wu'

_publ_section_title
;
 Metal-Free Alkene Carbooxygenation Following Tandem Intramolecular
 Alkoxylation/Claisen Rearrangement: Stereocontrolled Access to Bridged
 [4.2.1] Lactones
;
_journal_name_full 'Chemical Science'
_journal_paper_doi 10.1039/C9SC00079H
_journal_year 2019
_chemical_formula_moiety 'C22 H21 N O4 S'
_chemical_formula_sum 'C22 H21 N O4 S'
_chemical_formula_weight 395.46
_chemical_name_systematic
;
 ?
;
_space_group_crystal_system monoclinic
_space_group_IT_number 14
_space_group_name_Hall '-P 2yn'
_space_group_name_H-M_alt 'P 1 21/n 1'
_symmetry_space_group_name_Hall '-P 2yn'
_symmetry_space_group_name_H-M 'P 1 21/n 1'
_atom_sites_solution_hydrogens geom
_atom_sites_solution_primary direct
_audit_creation_date 2018-01-04
_audit_creation_method
;
Olex2 1.2
(compiled 2016.09.09 svn.r3337 for OlexSys, GUI svn.r5227)
;
_audit_update_record
;
2018-03-20 deposited with the CCDC.
2019-01-24 downloaded from the CCDC.
;
_cell_angle_alpha 90
_cell_angle_beta 92.893(4)
_cell_angle_gamma 90
_cell_formula_units_Z 4
_cell_length_a 13.780(3)
_cell_length_b 9.3801(19)
_cell_length_c 14.410(3)
_cell_measurement_reflns_used 4468
_cell_measurement_temperature 273(2)
_cell_measurement_theta_max 27.37
_cell_measurement_theta_min 2.59
_cell_volume 1860.2(7)
_computing_cell_refinement 'Bruker SMART'
_computing_data_collection 'Bruker SMART'
_computing_data_reduction 'Bruker SAINT'
_computing_molecular_graphics 'Olex2 (Dolomanov et al., 2009)'
_computing_publication_material 'Olex2 (Dolomanov et al., 2009)'
_computing_structure_refinement 'ShelXL (Sheldrick, 2015)'
_computing_structure_solution 'Bruker SHELXTL'
_diffrn_ambient_temperature 273(2)
_diffrn_measured_fraction_theta_full 0.999
_diffrn_measured_fraction_theta_max 0.994
_diffrn_measurement_device_type 'CCD area detector'
_diffrn_measurement_method 'phi and omega scans'
_diffrn_radiation_monochromator graphite
_diffrn_radiation_type MoK\a
_diffrn_radiation_wavelength 0.71073
_diffrn_reflns_av_R_equivalents 0.0316
_diffrn_reflns_av_unetI/netI 0.0357
_diffrn_reflns_Laue_measured_fraction_full 0.999
_diffrn_reflns_Laue_measured_fraction_max 0.994
_diffrn_reflns_limit_h_max 17
_diffrn_reflns_limit_h_min -17
_diffrn_reflns_limit_k_max 12
_diffrn_reflns_limit_k_min -12
_diffrn_reflns_limit_l_max 18
_diffrn_reflns_limit_l_min -18
_diffrn_reflns_number 15652
_diffrn_reflns_point_group_measured_fraction_full 0.999
_diffrn_reflns_point_group_measured_fraction_max 0.994
_diffrn_reflns_theta_full 25.242
_diffrn_reflns_theta_max 27.485
_diffrn_reflns_theta_min 1.995
_diffrn_source 'sealed tube'
_exptl_absorpt_coefficient_mu 0.204
_exptl_absorpt_correction_type none
_exptl_crystal_colour 'clear light colourless'
_exptl_crystal_colour_lustre clear
_exptl_crystal_colour_modifier light
_exptl_crystal_colour_primary colourless
_exptl_crystal_density_diffrn 1.412
_exptl_crystal_description block
_exptl_crystal_F_000 832
_exptl_crystal_recrystallization_method 'Re-crystallisation from solvent: hexane and ethyl acetate'
_exptl_crystal_size_max 0.1
_exptl_crystal_size_mid 0.1
_exptl_crystal_size_min 0.1
_refine_diff_density_max 0.470
_refine_diff_density_min -0.227
_refine_diff_density_rms 0.055
_refine_ls_extinction_method none
_refine_ls_goodness_of_fit_ref 1.070
_refine_ls_hydrogen_treatment constr
_refine_ls_matrix_type full
_refine_ls_number_parameters 255
_refine_ls_number_reflns 4240
_refine_ls_number_restraints 0
_refine_ls_restrained_S_all 1.070
_refine_ls_R_factor_all 0.0629
_refine_ls_R_factor_gt 0.0530
_refine_ls_shift/su_max 0.001
_refine_ls_shift/su_mean 0.000
_refine_ls_structure_factor_coef Fsqd
_refine_ls_weighting_details
;
 w=1/[\s^2^(Fo^2^)+(0.0674P)^2^+0.7351P]
 where P=(Fo^2^+2Fc^2^)/3
;
_refine_ls_weighting_scheme calc
_refine_ls_wR_factor_gt 0.1299
_refine_ls_wR_factor_ref 0.1365
_reflns_Friedel_coverage 0.000
_reflns_number_gt 3644
_reflns_number_total 4240
_reflns_threshold_expression 'I > 2\s(I)'
_cod_data_source_file c9sc00079h2.cif
_cod_data_source_block y1214m
_cod_original_cell_volume 1860.2(6)
_cod_database_code 1550530
_shelxl_version_number 2013-2
_shelx_space_group_comment
;
The symmetry employed for this shelxl refinement is uniquely defined
by the following loop, which should always be used as a source of
symmetry information in preference to the above space-group names.
They are only intended as comments.
;
_shelx_estimated_absorpt_t_max 0.980
_shelx_estimated_absorpt_t_min 0.980
_olex2_refinement_description
;
1. Fixed Uiso
 At 1.2 times of:
  All C(H) groups, All C(H,H) groups
 At 1.5 times of:
  All C(H,H,H) groups
2.a Ternary CH refined with riding coordinates:
 C18(H18), C19(H19), C21(H21)
2.b Secondary CH2 refined with riding coordinates:
 C16(H16a,H16b), C20(H20a,H20b)
2.c Aromatic/amide H refined with riding coordinates:
 C3(H3), C4(H4), C6(H6), C7(H7), C8(H8), C9(H9), C10(H10), C11(H11)
2.d Idealised Me refined as rotating group:
 C1(H1a,H1b,H1c), C17(H17a,H17b,H17c)
;
_olex2_submission_special_instructions 'No special instructions were received'

loop_
_space_group_symop_operation_xyz
'x, y, z'
'-x+1/2, y+1/2, -z+1/2'
'-x, -y, -z'
'x-1/2, -y-1/2, z-1/2'

loop_
_atom_site_label
_atom_site_type_symbol
_atom_site_fract_x
_atom_site_fract_y
_atom_site_fract_z
_atom_site_U_iso_or_equiv
_atom_site_adp_type
_atom_site_occupancy
_atom_site_site_symmetry_order
_atom_site_calc_flag
_atom_site_refinement_flags_posn
S1 S 0.27916(3) 0.85025(5) 0.60072(3) 0.03250(15) Uani 1 1 d .
O1 O 0.24834(11) 0.96770(16) 0.54505(11) 0.0443(4) Uani 1 1 d .
O2 O 0.27297(11) 0.85743(17) 0.69856(10) 0.0436(4) Uani 1 1 d .
O3 O 0.65348(10) 0.62953(16) 0.77180(10) 0.0401(4) Uani 1 1 d .
O4 O 0.72578(11) 0.81124(18) 0.70581(12) 0.0525(4) Uani 1 1 d .
N1 N 0.39505(11) 0.82245(17) 0.57853(11) 0.0301(4) Uani 1 1 d .
C1 C 0.08731(19) 0.3174(3) 0.44847(19) 0.0550(6) Uani 1 1 d .
H1A H 0.1155 0.2361 0.4801 0.083 Uiso 1 1 calc GR
H1B H 0.0991 0.3115 0.3835 0.083 Uiso 1 1 calc GR
H1C H 0.0186 0.3189 0.4564 0.083 Uiso 1 1 calc GR
C2 C 0.13227(15) 0.4510(2) 0.48816(15) 0.0382(5) Uani 1 1 d .
C3 C 0.16932(16) 0.4564(2) 0.57933(15) 0.0421(5) Uani 1 1 d .
H3 H 0.1647 0.3763 0.6169 0.050 Uiso 1 1 calc R
C4 C 0.21283(15) 0.5776(2) 0.61544(14) 0.0383(5) Uani 1 1 d .
H4 H 0.2375 0.5795 0.6767 0.046 Uiso 1 1 calc R
C5 C 0.21940(13) 0.6965(2) 0.55947(13) 0.0292(4) Uani 1 1 d .
C6 C 0.18203(14) 0.6945(2) 0.46871(14) 0.0352(4) Uani 1 1 d .
H6 H 0.1859 0.7749 0.4314 0.042 Uiso 1 1 calc R
C7 C 0.13915(15) 0.5720(2) 0.43433(14) 0.0395(5) Uani 1 1 d .
H7 H 0.1141 0.5705 0.3732 0.047 Uiso 1 1 calc R
C8 C 0.39005(17) 0.9087(2) 0.41054(15) 0.0400(5) Uani 1 1 d .
H8 H 0.3290 0.9510 0.4101 0.048 Uiso 1 1 calc R
C9 C 0.44457(19) 0.9091(3) 0.33296(16) 0.0487(6) Uani 1 1 d .
H9 H 0.4190 0.9519 0.2789 0.058 Uiso 1 1 calc R
C10 C 0.53612(19) 0.8480(3) 0.33265(16) 0.0483(6) Uani 1 1 d .
H10 H 0.5707 0.8508 0.2789 0.058 Uiso 1 1 calc R
C11 C 0.57612(16) 0.7834(2) 0.41087(15) 0.0399(5) Uani 1 1 d .
H11 H 0.6379 0.7434 0.4110 0.048 Uiso 1 1 calc R
C12 C 0.52246(14) 0.7790(2) 0.49007(14) 0.0313(4) Uani 1 1 d .
C13 C 0.43045(14) 0.8423(2) 0.48919(13) 0.0315(4) Uani 1 1 d .
C14 C 0.46401(13) 0.73942(19) 0.63162(13) 0.0282(4) Uani 1 1 d .
C15 C 0.54127(13) 0.7166(2) 0.57944(13) 0.0297(4) Uani 1 1 d .
C16 C 0.45387(14) 0.6999(2) 0.73133(14) 0.0337(4) Uani 1 1 d .
H16A H 0.3862 0.7115 0.7453 0.040 Uiso 1 1 calc R
H16B H 0.4911 0.7678 0.7694 0.040 Uiso 1 1 calc R
C17 C 0.47005(19) 0.5331(3) 0.86441(18) 0.0542(6) Uani 1 1 d .
H17A H 0.5150 0.5930 0.8993 0.081 Uiso 1 1 calc GR
H17B H 0.4804 0.4355 0.8823 0.081 Uiso 1 1 calc GR
H17C H 0.4048 0.5604 0.8767 0.081 Uiso 1 1 calc GR
C18 C 0.48569(15) 0.5495(2) 0.76146(15) 0.0386(5) Uani 1 1 d .
H18 H 0.4430 0.4813 0.7279 0.046 Uiso 1 1 calc R
C19 C 0.59014(15) 0.5109(2) 0.74233(16) 0.0392(5) Uani 1 1 d .
H19 H 0.6091 0.4258 0.7783 0.047 Uiso 1 1 calc R
C20 C 0.61327(15) 0.4882(2) 0.64274(15) 0.0393(5) Uani 1 1 d .
H20A H 0.5589 0.4457 0.6075 0.047 Uiso 1 1 calc R
H20B H 0.6701 0.4282 0.6378 0.047 Uiso 1 1 calc R
C21 C 0.63254(14) 0.6389(2) 0.61017(14) 0.0335(4) Uani 1 1 d .
H21 H 0.6789 0.6387 0.5608 0.040 Uiso 1 1 calc R
C22 C 0.67741(13) 0.7061(2) 0.69787(15) 0.0357(5) Uani 1 1 d .

loop_
_atom_site_aniso_label
_atom_site_aniso_U_11
_atom_site_aniso_U_22
_atom_site_aniso_U_33
_atom_site_aniso_U_23
_atom_site_aniso_U_13
_atom_site_aniso_U_12
S1 0.0277(3) 0.0339(3) 0.0355(3) -0.00819(19) -0.00287(18) 0.00817(18)
O1 0.0379(8) 0.0351(8) 0.0592(10) -0.0020(7) -0.0051(7) 0.0121(6)
O2 0.0364(8) 0.0562(10) 0.0379(8) -0.0175(7) -0.0019(6) 0.0137(7)
O3 0.0326(7) 0.0483(9) 0.0386(8) -0.0045(7) -0.0049(6) -0.0016(6)
O4 0.0396(9) 0.0548(10) 0.0622(11) -0.0078(8) -0.0081(7) -0.0170(8)
N1 0.0267(8) 0.0308(8) 0.0326(9) -0.0029(6) -0.0023(6) 0.0027(6)
C1 0.0540(15) 0.0541(15) 0.0579(15) -0.0107(12) 0.0109(12) -0.0177(12)
C2 0.0324(10) 0.0440(12) 0.0390(11) -0.0046(9) 0.0086(8) -0.0051(9)
C3 0.0408(11) 0.0443(12) 0.0414(12) 0.0089(9) 0.0052(9) -0.0057(9)
C4 0.0372(11) 0.0513(13) 0.0263(10) 0.0043(9) 0.0005(8) -0.0006(9)
C5 0.0234(8) 0.0354(10) 0.0286(9) -0.0020(8) 0.0004(7) 0.0037(7)
C6 0.0347(10) 0.0410(11) 0.0295(10) 0.0042(8) -0.0018(8) -0.0009(8)
C7 0.0396(11) 0.0514(13) 0.0271(10) -0.0040(9) -0.0021(8) -0.0069(9)
C8 0.0445(12) 0.0325(11) 0.0420(12) 0.0019(9) -0.0071(9) -0.0041(9)
C9 0.0664(16) 0.0429(13) 0.0359(12) 0.0071(10) -0.0043(11) -0.0105(11)
C10 0.0569(14) 0.0500(14) 0.0388(12) -0.0008(10) 0.0101(10) -0.0151(11)
C11 0.0396(11) 0.0407(12) 0.0396(12) -0.0079(9) 0.0052(9) -0.0099(9)
C12 0.0304(10) 0.0285(9) 0.0347(10) -0.0079(8) -0.0006(8) -0.0065(7)
C13 0.0351(10) 0.0263(9) 0.0328(10) -0.0051(7) -0.0013(8) -0.0059(8)
C14 0.0247(9) 0.0266(9) 0.0328(10) -0.0061(7) -0.0035(7) 0.0013(7)
C15 0.0263(9) 0.0304(10) 0.0322(10) -0.0096(8) -0.0022(7) -0.0015(7)
C16 0.0307(10) 0.0374(11) 0.0328(10) -0.0047(8) -0.0009(8) 0.0055(8)
C17 0.0486(14) 0.0580(15) 0.0568(15) 0.0199(12) 0.0108(11) 0.0073(12)
C18 0.0335(10) 0.0349(11) 0.0475(12) 0.0010(9) 0.0016(9) -0.0012(8)
C19 0.0343(10) 0.0323(11) 0.0506(13) 0.0023(9) -0.0020(9) 0.0026(8)
C20 0.0334(10) 0.0320(10) 0.0522(13) -0.0120(9) -0.0009(9) 0.0053(8)
C21 0.0238(9) 0.0408(11) 0.0359(11) -0.0090(8) 0.0015(7) 0.0027(8)
C22 0.0218(9) 0.0418(11) 0.0431(12) -0.0074(9) -0.0025(8) 0.0008(8)

loop_
_atom_type_symbol
_atom_type_description
_atom_type_scat_dispersion_real
_atom_type_scat_dispersion_imag
_atom_type_scat_source
C C 0.0033 0.0016 'International Tables Vol C Tables 4.2.6.8 and 6.1.1.4'
H H 0.0000 0.0000 'International Tables Vol C Tables 4.2.6.8 and 6.1.1.4'
N N 0.0061 0.0033 'International Tables Vol C Tables 4.2.6.8 and 6.1.1.4'
O O 0.0106 0.0060 'International Tables Vol C Tables 4.2.6.8 and 6.1.1.4'
S S 0.1246 0.1234 'International Tables Vol C Tables 4.2.6.8 and 6.1.1.4'

loop_
_geom_angle_atom_site_label_1
_geom_angle_atom_site_label_2
_geom_angle_atom_site_label_3
_geom_angle
O1 S1 O2 119.68(9)
O1 S1 N1 106.04(9)
O1 S1 C5 109.04(9)
O2 S1 N1 107.74(9)
O2 S1 C5 109.02(10)
N1 S1 C5 104.19(8)
C22 O3 C19 110.12(15)
C13 N1 S1 122.23(13)
C13 N1 C14 108.10(15)
C14 N1 S1 127.15(14)
H1A C1 H1B 109.5
H1A C1 H1C 109.5
H1B C1 H1C 109.5
C2 C1 H1A 109.5
C2 C1 H1B 109.5
C2 C1 H1C 109.5
C3 C2 C1 121.2(2)
C7 C2 C1 120.8(2)
C7 C2 C3 118.0(2)
C2 C3 H3 119.3
C4 C3 C2 121.4(2)
C4 C3 H3 119.3
C3 C4 H4 120.4
C3 C4 C5 119.12(19)
C5 C4 H4 120.4
C4 C5 S1 120.70(15)
C6 C5 S1 118.68(15)
C6 C5 C4 120.58(19)
C5 C6 H6 120.4
C7 C6 C5 119.12(19)
C7 C6 H6 120.4
C2 C7 H7 119.1
C6 C7 C2 121.71(19)
C6 C7 H7 119.1
C9 C8 H8 121.6
C9 C8 C13 116.9(2)
C13 C8 H8 121.6
C8 C9 H9 118.8
C8 C9 C10 122.3(2)
C10 C9 H9 118.8
C9 C10 H10 119.7
C11 C10 C9 120.6(2)
C11 C10 H10 119.7
C10 C11 H11 120.7
C10 C11 C12 118.6(2)
C12 C11 H11 120.7
C11 C12 C13 119.91(19)
C11 C12 C15 132.30(19)
C13 C12 C15 107.79(17)
C8 C13 N1 131.49(19)
C8 C13 C12 121.64(19)
C12 C13 N1 106.87(17)
N1 C14 C16 124.04(16)
C15 C14 N1 108.13(17)
C15 C14 C16 127.54(17)
C12 C15 C21 125.24(17)
C14 C15 C12 108.98(17)
C14 C15 C21 125.78(18)
C14 C16 H16A 108.0
C14 C16 H16B 108.0
C14 C16 C18 117.39(16)
H16A C16 H16B 107.2
C18 C16 H16A 108.0
C18 C16 H16B 108.0
H17A C17 H17B 109.5
H17A C17 H17C 109.5
H17B C17 H17C 109.5
C18 C17 H17A 109.5
C18 C17 H17B 109.5
C18 C17 H17C 109.5
C16 C18 H18 107.7
C17 C18 C16 108.50(18)
C17 C18 H18 107.7
C17 C18 C19 109.57(18)
C19 C18 C16 115.28(17)
C19 C18 H18 107.7
O3 C19 C18 108.76(17)
O3 C19 H19 109.1
O3 C19 C20 103.46(17)
C18 C19 H19 109.1
C20 C19 C18 117.07(18)
C20 C19 H19 109.1
C19 C20 H20A 111.3
C19 C20 H20B 111.3
C19 C20 C21 102.28(16)
H20A C20 H20B 109.2
C21 C20 H20A 111.3
C21 C20 H20B 111.3
C15 C21 C20 112.75(17)
C15 C21 H21 110.7
C15 C21 C22 110.14(15)
C20 C21 H21 110.7
C22 C21 C20 101.54(17)
C22 C21 H21 110.7
O3 C22 C21 109.47(17)
O4 C22 O3 121.7(2)
O4 C22 C21 128.8(2)

loop_
_geom_bond_atom_site_label_1
_geom_bond_atom_site_label_2
_geom_bond_distance
S1 O1 1.4153(16)
S1 O2 1.4183(16)
S1 N1 1.6650(16)
S1 C5 1.750(2)
O3 C19 1.464(3)
O3 C22 1.340(3)
O4 C22 1.192(3)
N1 C13 1.412(2)
N1 C14 1.422(2)
C1 H1A 0.9600
C1 H1B 0.9600
C1 H1C 0.9600
C1 C2 1.499(3)
C2 C3 1.386(3)
C2 C7 1.381(3)
C3 H3 0.9300
C3 C4 1.375(3)
C4 H4 0.9300
C4 C5 1.382(3)
C5 C6 1.381(3)
C6 H6 0.9300
C6 C7 1.373(3)
C7 H7 0.9300
C8 H8 0.9300
C8 C9 1.378(3)
C8 C13 1.385(3)
C9 H9 0.9300
C9 C10 1.386(4)
C10 H10 0.9300
C10 C11 1.371(3)
C11 H11 0.9300
C11 C12 1.391(3)
C12 C13 1.400(3)
C12 C15 1.426(3)
C14 C15 1.351(3)
C14 C16 1.497(3)
C15 C21 1.501(3)
C16 H16A 0.9700
C16 H16B 0.9700
C16 C18 1.534(3)
C17 H17A 0.9600
C17 H17B 0.9600
C17 H17C 0.9600
C17 C18 1.518(3)
C18 H18 0.9800
C18 C19 1.523(3)
C19 H19 0.9800
C19 C20 1.501(3)
C20 H20A 0.9700
C20 H20B 0.9700
C20 C21 1.517(3)
C21 H21 0.9800
C21 C22 1.516(3)
